data_2219435
loop_
_publ_author_name
'Ren, Xiao-Yan'
'Ding, Yu-Feng'
'Jian, Fang-Fang'

_publ_section_title
;
 <i>N</i>-(4-Chlorobenzylidene)-4-methoxyaniline
;
_journal_coeditor_code SJ2527
_journal_issue 9
_journal_name_full 'Acta Crystallographica Section E'
_journal_page_first o1793
_journal_paper_doi 10.1107/S1600536808026111
_journal_volume 64
_journal_year 2008
_chemical_formula_iupac 'C14 H12 Cl N O'
_chemical_formula_moiety 'C14 H12 Cl N O'
_chemical_formula_sum 'C14 H12 Cl N O'
_chemical_formula_weight 245.70
_chemical_name_systematic
;
<i>N</i>-(4-Chlorobenzylidene)-4-methoxyaniline
;
_space_group_IT_number 33
_symmetry_cell_setting orthorhombic
_symmetry_space_group_name_Hall 'P 2c -2n'
_symmetry_space_group_name_H-M 'P n a 21'
_atom_sites_solution_hydrogens geom
_atom_sites_solution_primary direct
_atom_sites_solution_secondary difmap
_audit_creation_method SHELXL-97
_cell_angle_alpha 90.00
_cell_angle_beta 90.00
_cell_angle_gamma 90.00
_cell_formula_units_Z 4
_cell_length_a 6.1055(9)
_cell_length_b 7.3392(11)
_cell_length_c 27.469(4)
_cell_measurement_reflns_used 2092
_cell_measurement_temperature 293(2)
_cell_measurement_theta_max 28.25
_cell_measurement_theta_min 2.87
_cell_volume 1230.9(3)
_computing_cell_refinement 'SAINT (Bruker, 1997)'
_computing_data_collection 'SMART (Bruker, 1997)'
_computing_data_reduction 'SAINT (Bruker, 1997)'
_computing_molecular_graphics 'SHELXTL (Sheldrick, 2008)'
_computing_publication_material 'SHELXTL (Sheldrick, 2008)'
_computing_structure_refinement 'SHELXL97 (Sheldrick, 2008)'
_computing_structure_solution 'SHELXS97 (Sheldrick, 2008)'
_diffrn_ambient_temperature 293(2)
_diffrn_measured_fraction_theta_full 0.990
_diffrn_measured_fraction_theta_max 0.990
_diffrn_measurement_device_type 'Bruker SMART CCD area-detector'
_diffrn_measurement_method '\f and \w'
_diffrn_radiation_monochromator graphite
_diffrn_radiation_source 'fine-focus sealed tube'
_diffrn_radiation_type MoK\a
_diffrn_radiation_wavelength 0.71073
_diffrn_reflns_av_R_equivalents 0.0215
_diffrn_reflns_av_sigmaI/netI 0.0255
_diffrn_reflns_limit_h_max 4
_diffrn_reflns_limit_h_min -8
_diffrn_reflns_limit_k_max 9
_diffrn_reflns_limit_k_min -9
_diffrn_reflns_limit_l_max 33
_diffrn_reflns_limit_l_min -36
_diffrn_reflns_number 7232
_diffrn_reflns_theta_full 28.25
_diffrn_reflns_theta_max 28.25
_diffrn_reflns_theta_min 2.87
_diffrn_standards_number 0
_exptl_absorpt_coefficient_mu 0.292
_exptl_absorpt_correction_type none
_exptl_crystal_colour yellow
_exptl_crystal_density_diffrn 1.326
_exptl_crystal_density_method 'not measured'
_exptl_crystal_description block
_exptl_crystal_F_000 512
_exptl_crystal_size_max 0.20
_exptl_crystal_size_mid 0.15
_exptl_crystal_size_min 0.11
_refine_diff_density_max 0.139
_refine_diff_density_min -0.162
_refine_ls_abs_structure_details 'Flack (1983), 1450 Friedel pairs'
_refine_ls_abs_structure_Flack -0.01(7)
_refine_ls_extinction_method none
_refine_ls_goodness_of_fit_ref 1.011
_refine_ls_hydrogen_treatment constr
_refine_ls_matrix_type full
_refine_ls_number_parameters 154
_refine_ls_number_reflns 2806
_refine_ls_number_restraints 1
_refine_ls_restrained_S_all 1.011
_refine_ls_R_factor_all 0.0537
_refine_ls_R_factor_gt 0.0348
_refine_ls_shift/su_max_lt 0.001
_refine_ls_shift/su_mean 0.001
_refine_ls_structure_factor_coef Fsqd
_refine_ls_weighting_details 'calc w=1/[\s^2^(Fo^2^)+(0.04P)^2^+0.0836P] where P=(Fo^2^+2Fc^2^)/3'
_refine_ls_weighting_scheme calc
_refine_ls_wR_factor_gt 0.0788
_refine_ls_wR_factor_ref 0.0883
_reflns_number_gt 2092
_reflns_number_total 2806
_reflns_threshold_expression I>2\s(I)
_cod_data_source_file sj2527.cif
_cod_data_source_block I
_cod_depositor_comments
;
The following automatic conversions were performed:
'_symmetry_cell_setting' value 'Orthorhombic' changed to 'orthorhombic'
according to '/home/saulius/struct/CIF-dictionaries/cif_core.dic'
dictionary named 'cif_core.dic' version 2.4.1 from 2010-06-29.

Automatic conversion script
Id: cif_fix_enum 1527 2010-12-29 10:47:43Z saulius 

The following automatic conversions were performed:

'_symmetry_cell_setting' value 'Orthorhombic' changed to
'orthorhombic' according to
/home/saulius/struct/CIF-dictionaries/cif_core.dic dictionary named
'cif_core.dic' version 2.4.1 from 2010-06-29.

Automatic conversion script
Id: cif_fix_values 1715 2011-07-08 13:25:40Z adriana 
;
_cod_database_code 2219435
_cod_database_fobs_code 2219435

loop_
_symmetry_equiv_pos_as_xyz
'x, y, z'
'-x, -y, z+1/2'
'x+1/2, -y+1/2, z'
'-x+1/2, y+1/2, z+1/2'

loop_
_atom_site_type_symbol
_atom_site_label
_atom_site_fract_x
_atom_site_fract_y
_atom_site_fract_z
_atom_site_U_iso_or_equiv
_atom_site_adp_type
_atom_site_calc_flag
_atom_site_refinement_flags
_atom_site_occupancy
Cl Cl1 0.77772(12) 0.00540(10) 0.23599(3) 0.0862(2) Uani d . 1
O O1 -0.0611(2) -0.01368(19) 0.64134(5) 0.0560(4) Uani d . 1
N N1 0.2457(3) 0.0122(2) 0.45058(6) 0.0463(4) Uani d . 1
C C1 -0.2589(4) 0.0731(4) 0.65469(10) 0.0750(7) Uani d . 1
H H1B -0.2859 0.0539 0.6887 0.112 Uiso calc R 1
H H1C -0.3775 0.0230 0.6361 0.112 Uiso calc R 1
H H1D -0.2475 0.2014 0.6483 0.112 Uiso calc R 1
C C2 0.0048(3) -0.0027(2) 0.59389(7) 0.0421(4) Uani d . 1
C C3 0.1994(3) -0.0915(2) 0.58341(7) 0.0446(4) Uani d . 1
H H3A 0.2739 -0.1522 0.6081 0.053 Uiso calc R 1
C C4 0.2838(3) -0.0909(3) 0.53699(7) 0.0456(4) Uani d . 1
H H4A 0.4144 -0.1513 0.5305 0.055 Uiso calc R 1
C C5 0.1737(3) 0.0005(2) 0.49944(7) 0.0395(4) Uani d . 1
C C6 -0.0225(3) 0.0856(3) 0.51062(6) 0.0436(4) Uani d . 1
H H6A -0.0996 0.1442 0.4860 0.052 Uiso calc R 1
C C7 -0.1074(3) 0.0862(2) 0.55747(7) 0.0451(4) Uani d . 1
H H7A -0.2384 0.1458 0.5642 0.054 Uiso calc R 1
C C8 0.4424(3) -0.0157(2) 0.43961(7) 0.0475(5) Uani d . 1
H H8A 0.5407 -0.0439 0.4644 0.057 Uiso calc R 1
C C9 0.5235(3) -0.0060(2) 0.38958(8) 0.0456(4) Uani d . 1
C C10 0.3951(4) 0.0631(3) 0.35228(7) 0.0537(5) Uani d . 1
H H10A 0.2559 0.1075 0.3592 0.064 Uiso calc R 1
C C11 0.4712(4) 0.0666(3) 0.30525(8) 0.0595(6) Uani d . 1
H H11A 0.3842 0.1133 0.2804 0.071 Uiso calc R 1
C C12 0.6790(4) 0.0000(3) 0.29508(8) 0.0572(6) Uani d . 1
C C13 0.8091(3) -0.0666(3) 0.33165(8) 0.0579(5) Uani d . 1
H H13A 0.9480 -0.1115 0.3247 0.069 Uiso calc R 1
C C14 0.7321(3) -0.0665(3) 0.37880(7) 0.0534(5) Uani d . 1
H H14A 0.8221 -0.1079 0.4038 0.064 Uiso calc R 1

loop_
_atom_site_aniso_label
_atom_site_aniso_U_11
_atom_site_aniso_U_22
_atom_site_aniso_U_33
_atom_site_aniso_U_12
_atom_site_aniso_U_13
_atom_site_aniso_U_23
Cl1 0.0943(5) 0.1126(5) 0.0517(3) -0.0069(4) 0.0194(4) -0.0127(3)
O1 0.0570(9) 0.0702(10) 0.0409(7) 0.0069(7) 0.0025(7) -0.0003(6)
N1 0.0453(10) 0.0487(10) 0.0448(10) 0.0027(7) -0.0005(7) -0.0006(7)
C1 0.0614(15) 0.104(2) 0.0598(14) 0.0089(13) 0.0097(11) -0.0055(13)
C2 0.0414(9) 0.0408(9) 0.0440(10) -0.0062(7) -0.0034(9) -0.0031(8)
C3 0.0429(9) 0.0450(10) 0.0459(11) 0.0016(8) -0.0062(8) 0.0036(8)
C4 0.0396(10) 0.0457(10) 0.0516(11) 0.0073(8) -0.0017(8) 0.0024(8)
C5 0.0408(10) 0.0361(9) 0.0417(9) -0.0022(7) -0.0009(7) -0.0013(7)
C6 0.0409(10) 0.0411(10) 0.0487(11) 0.0043(8) -0.0080(8) 0.0020(8)
C7 0.0397(10) 0.0444(9) 0.0511(11) 0.0048(8) -0.0023(8) -0.0014(8)
C8 0.0453(11) 0.0527(11) 0.0446(10) -0.0005(9) -0.0036(9) -0.0018(9)
C9 0.0435(10) 0.0449(10) 0.0484(10) -0.0041(8) -0.0011(9) -0.0025(8)
C10 0.0479(11) 0.0593(12) 0.0540(12) 0.0032(10) 0.0019(9) -0.0013(9)
C11 0.0598(14) 0.0688(14) 0.0498(12) 0.0060(11) -0.0051(10) 0.0013(9)
C12 0.0660(14) 0.0581(13) 0.0476(12) -0.0085(11) 0.0123(10) -0.0092(10)
C13 0.0473(12) 0.0646(13) 0.0617(14) 0.0032(10) 0.0059(10) -0.0055(11)
C14 0.0473(12) 0.0620(13) 0.0508(12) 0.0043(9) -0.0002(9) 0.0018(9)

loop_
_atom_type_symbol
_atom_type_description
_atom_type_scat_dispersion_real
_atom_type_scat_dispersion_imag
_atom_type_scat_source
C C 0.0033 0.0016 'International Tables Vol C Tables 4.2.6.8 and 6.1.1.4'
H H 0.0000 0.0000 'International Tables Vol C Tables 4.2.6.8 and 6.1.1.4'
N N 0.0061 0.0033 'International Tables Vol C Tables 4.2.6.8 and 6.1.1.4'
O O 0.0106 0.0060 'International Tables Vol C Tables 4.2.6.8 and 6.1.1.4'
Cl Cl 0.1484 0.1585 'International Tables Vol C Tables 4.2.6.8 and 6.1.1.4'

loop_
_geom_angle_atom_site_label_1
_geom_angle_atom_site_label_2
_geom_angle_atom_site_label_3
_geom_angle
C2 O1 C1 118.19(17)
C8 N1 C5 121.00(17)
O1 C1 H1B 109.5
O1 C1 H1C 109.5
H1B C1 H1C 109.5
O1 C1 H1D 109.5
H1B C1 H1D 109.5
H1C C1 H1D 109.5
O1 C2 C7 125.07(16)
O1 C2 C3 115.02(17)
C7 C2 C3 119.91(18)
C4 C3 C2 120.82(17)
C4 C3 H3A 119.6
C2 C3 H3A 119.6
C3 C4 C5 120.27(17)
C3 C4 H4A 119.9
C5 C4 H4A 119.9
C6 C5 C4 117.86(18)
C6 C5 N1 116.83(16)
C4 C5 N1 125.31(16)
C5 C6 C7 122.00(17)
C5 C6 H6A 119.0
C7 C6 H6A 119.0
C2 C7 C6 119.11(17)
C2 C7 H7A 120.4
C6 C7 H7A 120.4
N1 C8 C9 122.78(18)
N1 C8 H8A 118.6
C9 C8 H8A 118.6
C14 C9 C10 118.7(2)
C14 C9 C8 119.87(19)
C10 C9 C8 121.40(17)
C11 C10 C9 120.7(2)
C11 C10 H10A 119.6
C9 C10 H10A 119.6
C10 C11 C12 119.5(2)
C10 C11 H11A 120.3
C12 C11 H11A 120.3
C13 C12 C11 120.5(2)
C13 C12 Cl1 119.55(17)
C11 C12 Cl1 119.92(19)
C12 C13 C14 119.42(18)
C12 C13 H13A 120.3
C14 C13 H13A 120.3
C13 C14 C9 121.1(2)
C13 C14 H14A 119.5
C9 C14 H14A 119.5

loop_
_geom_bond_atom_site_label_1
_geom_bond_atom_site_label_2
_geom_bond_distance
Cl1 C12 1.732(2)
O1 C2 1.366(2)
O1 C1 1.414(3)
N1 C8 1.255(2)
N1 C5 1.415(3)
C1 H1B 0.9600
C1 H1C 0.9600
C1 H1D 0.9600
C2 C7 1.377(3)
C2 C3 1.386(2)
C3 C4 1.375(2)
C3 H3A 0.9300
C4 C5 1.402(3)
C4 H4A 0.9300
C5 C6 1.386(3)
C6 C7 1.387(2)
C6 H6A 0.9300
C7 H7A 0.9300
C8 C9 1.463(3)
C8 H8A 0.9300
C9 C14 1.381(3)
C9 C10 1.386(3)
C10 C11 1.373(3)
C10 H10A 0.9300
C11 C12 1.388(3)
C11 H11A 0.9300
C12 C13 1.371(3)
C13 C14 1.378(3)
C13 H13A 0.9300
C14 H14A 0.9300

loop_
_cod_related_entry_id
_cod_related_entry_database
_cod_related_entry_code
1 ChemSpider 250310
